data_2221078
loop_
_publ_author_name
'Muruganandam, L.'
'Rajeswari, S.'
'Tamilvendan, D.'
'Ramkumar, V.'
'Prabhu, G. Venkatesa'

_publ_section_title
;
 <i>N</i>-[Morpholino(phenyl)methyl]benzamide
;
_journal_coeditor_code HB2906
_journal_issue 3
_journal_name_full 'Acta Crystallographica Section E'
_journal_page_first o578
_journal_paper_doi 10.1107/S1600536809005327
_journal_volume 65
_journal_year 2009
_chemical_formula_iupac 'C18 H20 N2 O2'
_chemical_formula_moiety 'C18 H20 N2 O2'
_chemical_formula_sum 'C18 H20 N2 O2'
_chemical_formula_weight 296.36
_chemical_name_systematic
;
<i>N</i>-[Morpholino(phenyl)methyl]benzamide
;
_space_group_IT_number 2
_symmetry_cell_setting triclinic
_symmetry_space_group_name_Hall '-P 1'
_symmetry_space_group_name_H-M 'P -1'
_atom_sites_solution_hydrogens geom
_atom_sites_solution_primary direct
_atom_sites_solution_secondary difmap
_audit_creation_method SHELXL-97
_cell_angle_alpha 79.747(2)
_cell_angle_beta 85.5430(10)
_cell_angle_gamma 85.4670(10)
_cell_formula_units_Z 4
_cell_length_a 9.9190(3)
_cell_length_b 10.6793(3)
_cell_length_c 15.8050(5)
_cell_measurement_reflns_used 4916
_cell_measurement_temperature 295(2)
_cell_measurement_theta_max 23.87
_cell_measurement_theta_min 2.15
_cell_volume 1638.84(9)
_computing_cell_refinement 'SAINT (Bruker, 2004)'
_computing_data_collection 'APEX2 (Bruker, 2004)'
_computing_data_reduction 'SAINT (Bruker, 2004)'
_computing_molecular_graphics 'ORTEP-3 (Farrugia, 1997)'
_computing_publication_material 'SHELXL97 (Sheldrick, 2008)'
_computing_structure_refinement 'SHELXL97 (Sheldrick, 2008)'
_computing_structure_solution 'SHELXS97 (Sheldrick, 2008)'
_diffrn_ambient_temperature 295(2)
_diffrn_measured_fraction_theta_full 0.985
_diffrn_measured_fraction_theta_max 0.920
_diffrn_measurement_device_type 'Bruker APEXII CCD'
_diffrn_measurement_method \w
_diffrn_radiation_monochromator graphite
_diffrn_radiation_source 'fine-focus sealed tube'
_diffrn_radiation_type MoK\a
_diffrn_radiation_wavelength 0.71073
_diffrn_reflns_av_R_equivalents 0.0332
_diffrn_reflns_av_sigmaI/netI 0.0508
_diffrn_reflns_limit_h_max 12
_diffrn_reflns_limit_h_min -10
_diffrn_reflns_limit_k_max 14
_diffrn_reflns_limit_k_min -14
_diffrn_reflns_limit_l_max 18
_diffrn_reflns_limit_l_min -20
_diffrn_reflns_number 21213
_diffrn_reflns_theta_full 25.00
_diffrn_reflns_theta_max 28.08
_diffrn_reflns_theta_min 1.31
_exptl_absorpt_coefficient_mu 0.079
_exptl_absorpt_correction_T_max 0.994
_exptl_absorpt_correction_T_min 0.979
_exptl_absorpt_correction_type multi-scan
_exptl_absorpt_process_details '(SADABS; Bruker, 1999)'
_exptl_crystal_colour colourless
_exptl_crystal_density_diffrn 1.201
_exptl_crystal_density_method 'not measured'
_exptl_crystal_description slab
_exptl_crystal_F_000 632
_exptl_crystal_size_max 0.20
_exptl_crystal_size_mid 0.19
_exptl_crystal_size_min 0.08
_refine_diff_density_max 0.244
_refine_diff_density_min -0.187
_refine_ls_extinction_coef 0.0061(15)
_refine_ls_extinction_expression Fc^*^=kFc[1+0.001xFc^2^\l^3^/sin(2\q)]^-1/4^
_refine_ls_extinction_method 'SHELXL97 (Sheldrick, 2008)'
_refine_ls_goodness_of_fit_ref 1.028
_refine_ls_hydrogen_treatment mixed
_refine_ls_matrix_type full
_refine_ls_number_parameters 417
_refine_ls_number_reflns 7329
_refine_ls_number_restraints 1
_refine_ls_restrained_S_all 1.028
_refine_ls_R_factor_all 0.1087
_refine_ls_R_factor_gt 0.0523
_refine_ls_shift/su_max 0.000
_refine_ls_shift/su_mean 0.000
_refine_ls_structure_factor_coef Fsqd
_refine_ls_weighting_details 'calc w=1/[\s^2^(Fo^2^)+(0.0693P)^2^+0.2499P] where P=(Fo^2^+2Fc^2^)/3'
_refine_ls_weighting_scheme calc
_refine_ls_wR_factor_gt 0.1286
_refine_ls_wR_factor_ref 0.1563
_reflns_number_gt 4069
_reflns_number_total 7329
_reflns_threshold_expression I>2\s(I)
_cod_data_source_file hb2906.cif
_cod_data_source_block I
_cod_depositor_comments
;
The following automatic conversions were performed:
'_symmetry_cell_setting' value 'Triclinic' changed to 'triclinic'
according to '/home/saulius/struct/CIF-dictionaries/cif_core.dic'
dictionary named 'cif_core.dic' version 2.4.1 from
2010-06-29.

'_exptl_absorpt_correction_type' value 'Multi-scan' changed
to 'multi-scan' according to
'/home/saulius/struct/CIF-dictionaries/cif_core.dic' dictionary named
'cif_core.dic' version 2.4.1 from 2010-06-29.

Automatic conversion script
Id: cif_fix_enum 1527 2010-12-29 10:47:43Z saulius 

The following automatic conversions were performed:

'_symmetry_cell_setting' value 'Triclinic' changed to 'triclinic'
according to /home/saulius/struct/CIF-dictionaries/cif_core.dic
dictionary named 'cif_core.dic' version 2.4.1 from
2010-06-29.

'_exptl_absorpt_correction_type' value 'Multi-scan'
changed to 'multi-scan' according to
/home/saulius/struct/CIF-dictionaries/cif_core.dic dictionary named
'cif_core.dic' version 2.4.1 from 2010-06-29.

Automatic conversion script
Id: cif_fix_values 1715 2011-07-08 13:25:40Z adriana 
;
_cod_database_code 2221078
_cod_database_fobs_code 2221078

loop_
_symmetry_equiv_pos_as_xyz
'x, y, z'
'-x, -y, -z'

loop_
_atom_site_type_symbol
_atom_site_label
_atom_site_fract_x
_atom_site_fract_y
_atom_site_fract_z
_atom_site_U_iso_or_equiv
_atom_site_adp_type
_atom_site_calc_flag
_atom_site_refinement_flags
_atom_site_occupancy
_atom_site_disorder_assembly
_atom_site_disorder_group
H H4 0.424(2) 0.6985(17) 0.1586(12) 0.046(5) Uiso d . 1 . .
H H2 0.920(2) 0.7527(17) 0.1718(12) 0.045(5) Uiso d . 1 . .
C C1 1.0046(2) 0.93888(19) 0.38352(14) 0.0601(6) Uani d . 1 . .
H H1A 0.9678 0.9089 0.4416 0.072 Uiso calc R 1 . .
H H1B 1.1011 0.9456 0.3857 0.072 Uiso calc R 1 . .
C C2 0.98194(17) 0.84343(17) 0.32713(12) 0.0446(4) Uani d . 1 . .
H H2A 1.0231 0.8702 0.2697 0.054 Uiso calc R 1 . .
H H2B 1.0239 0.7607 0.3506 0.054 Uiso calc R 1 . .
C C3 0.7737(2) 0.9600(2) 0.29057(14) 0.0615(6) Uani d . 1 . .
H H3A 0.6767 0.9551 0.2893 0.074 Uiso calc R 1 . .
H H3B 0.8100 0.9901 0.2324 0.074 Uiso calc R 1 . .
C C4 0.8019(3) 1.0509(2) 0.34844(17) 0.0762(7) Uani d . 1 . .
H H4A 0.7597 1.1345 0.3272 0.091 Uiso calc R 1 . .
H H4B 0.7620 1.0219 0.4059 0.091 Uiso calc R 1 . .
C C5 0.79770(17) 0.73575(17) 0.27916(11) 0.0416(4) Uani d . 1 . .
H H5 0.6984 0.7412 0.2832 0.050 Uiso calc R 1 . .
C C6 0.84088(17) 0.60273(18) 0.32558(11) 0.0431(4) Uani d . 1 . .
C C7 0.8263(2) 0.5763(2) 0.41468(13) 0.0641(6) Uani d . 1 . .
H H7 0.7950 0.6411 0.4449 0.077 Uiso calc R 1 . .
C C8 0.8572(3) 0.4560(2) 0.45923(16) 0.0782(8) Uani d . 1 . .
H H8 0.8476 0.4404 0.5191 0.094 Uiso calc R 1 . .
C C9 0.9018(2) 0.3597(2) 0.41592(17) 0.0721(7) Uani d . 1 . .
H H9 0.9222 0.2781 0.4460 0.086 Uiso calc R 1 . .
C C10 0.9165(2) 0.3834(2) 0.32819(16) 0.0655(6) Uani d . 1 . .
H H10 0.9469 0.3178 0.2985 0.079 Uiso calc R 1 . .
C C11 0.88661(19) 0.5043(2) 0.28309(13) 0.0542(5) Uani d . 1 . .
H H11 0.8975 0.5193 0.2232 0.065 Uiso calc R 1 . .
C C12 0.75048(18) 0.75042(19) 0.12841(12) 0.0470(5) Uani d . 1 . .
C C13 0.80194(18) 0.7748(2) 0.03612(12) 0.0501(5) Uani d . 1 . .
C C14 0.8036(3) 0.6824(3) -0.01283(16) 0.0868(8) Uani d . 1 . .
H H14 0.7759 0.6020 0.0117 0.104 Uiso calc R 1 . .
C C15 0.8471(3) 0.7081(4) -0.1008(2) 0.1097(12) Uani d . 1 . .
H H15 0.8510 0.6444 -0.1342 0.132 Uiso calc R 1 . .
C C16 0.8837(3) 0.8282(5) -0.13637(18) 0.1034(11) Uani d . 1 . .
H H16 0.9098 0.8467 -0.1948 0.124 Uiso calc R 1 . .
C C17 0.8821(3) 0.9187(4) -0.0879(2) 0.1071(11) Uani d . 1 . .
H H17 0.9080 0.9996 -0.1126 0.128 Uiso calc R 1 . .
C C18 0.8423(3) 0.8927(3) -0.00143(16) 0.0831(8) Uani d . 1 . .
H H18 0.8429 0.9562 0.0319 0.100 Uiso calc R 1 . .
C C19 0.3099(2) 0.32634(19) 0.35265(15) 0.0621(6) Uani d . 1 . .
H H19A 0.2771 0.3350 0.4109 0.074 Uiso calc R 1 . .
H H19B 0.2636 0.2585 0.3363 0.074 Uiso calc R 1 . .
C C20 0.27701(19) 0.44881(18) 0.29285(13) 0.0512(5) Uani d . 1 . .
H H20A 0.3042 0.4392 0.2339 0.061 Uiso calc R 1 . .
H H20B 0.1801 0.4700 0.2967 0.061 Uiso calc R 1 . .
C C21 0.49322(17) 0.51686(17) 0.31197(13) 0.0474(5) Uani d . 1 . .
H H21A 0.5411 0.5837 0.3284 0.057 Uiso calc R 1 . .
H H21B 0.5247 0.5080 0.2535 0.057 Uiso calc R 1 . .
C C22 0.5214(2) 0.39299(19) 0.37222(14) 0.0591(5) Uani d . 1 . .
H H22A 0.6180 0.3701 0.3695 0.071 Uiso calc R 1 . .
H H22B 0.4935 0.4039 0.4308 0.071 Uiso calc R 1 . .
C C23 0.30607(16) 0.67541(16) 0.26940(10) 0.0355(4) Uani d . 1 B .
H H23 0.2068 0.6819 0.2759 0.043 Uiso calc R 1 . .
C C24 0.35210(16) 0.78231(16) 0.30993(11) 0.0369(4) Uani d . 1 . .
C C25 0.36414(19) 0.90344(17) 0.26293(12) 0.0479(5) Uani d . 1 . .
H H25 0.3521 0.9183 0.2041 0.057 Uiso calc R 1 . .
C C26 0.3938(2) 1.00258(19) 0.30196(14) 0.0574(5) Uani d . 1 . .
H H26 0.4007 1.0837 0.2694 0.069 Uiso calc R 1 . .
C C27 0.4132(2) 0.98284(19) 0.38818(15) 0.0588(6) Uani d . 1 . .
H H27 0.4330 1.0501 0.4143 0.071 Uiso calc R 1 . .
C C28 0.4031(2) 0.8632(2) 0.43562(14) 0.0618(6) Uani d . 1 . .
H H28 0.4173 0.8489 0.4941 0.074 Uiso calc R 1 . .
C C29 0.3720(2) 0.76369(18) 0.39714(12) 0.0509(5) Uani d . 1 . .
H H29 0.3643 0.6830 0.4302 0.061 Uiso calc R 1 . .
C C30 0.24685(18) 0.70289(18) 0.11932(11) 0.0440(4) Uani d . 1 B .
C C31 0.29382(18) 0.7137(2) 0.02652(12) 0.0536(5) Uani d . 1 . .
C C32 0.2052(2) 0.7115(3) -0.03215(14) 0.0763(7) Uani d . 1 B .
H H32 0.1141 0.7053 -0.0143 0.092 Uiso calc R 1 . .
C C33 0.2436(3) 0.7181(3) -0.11813(15) 0.0907(9) Uani d . 1 . .
H H33 0.1813 0.7438 -0.1599 0.109 Uiso calc R 1 A 1
C C34 0.355(2) 0.6909(19) -0.1370(12) 0.088(3) Uani d P 0.337(5) B 1
H H34 0.3805 0.6916 -0.1950 0.105 Uiso calc PR 0.337(5) B 1
C C35 0.4530(12) 0.6576(19) -0.0792(7) 0.151(4) Uani d P 0.337(5) B 1
H H35 0.5428 0.6396 -0.0973 0.181 Uiso calc PR 0.337(5) B 1
C C36 0.4148(10) 0.6518(15) 0.0041(6) 0.112(2) Uani d P 0.337(5) B 1
H H36 0.4689 0.6068 0.0463 0.134 Uiso calc PR 0.337(5) B 1
C C34A 0.3751(10) 0.7434(8) -0.1504(5) 0.088(3) Uani d P 0.665(5) B 2
H H34A 0.4027 0.7427 -0.2079 0.105 Uiso calc PR 0.665(5) B 2
C C35A 0.4608(5) 0.7689(9) -0.0943(3) 0.151(4) Uani d P 0.665(5) B 2
H H35A 0.5469 0.7938 -0.1145 0.181 Uiso calc PR 0.665(5) B 2
C C36A 0.4223(4) 0.7585(7) -0.0062(3) 0.112(2) Uani d P 0.665(5) B 2
H H36A 0.4809 0.7810 0.0310 0.134 Uiso calc PR 0.665(5) B 2
N N1 0.83673(14) 0.83410(14) 0.32292(9) 0.0431(4) Uani d . 1 . .
N N2 0.83821(16) 0.75434(15) 0.18720(9) 0.0433(4) Uani d . 1 . .
N N3 0.34807(13) 0.55046(13) 0.31612(9) 0.0369(3) Uani d . 1 . .
N N4 0.34120(15) 0.69325(14) 0.17671(9) 0.0397(4) Uani d . 1 . .
O O1 0.94265(16) 1.06078(13) 0.35261(10) 0.0716(5) Uani d . 1 . .
O O2 0.63267(14) 0.7272(2) 0.14833(10) 0.0927(6) Uani d . 1 . .
O O3 0.45161(15) 0.29292(12) 0.35088(9) 0.0622(4) Uani d . 1 . .
O O4 0.12536(13) 0.70222(17) 0.14163(9) 0.0694(5) Uani d . 1 . .

loop_
_atom_site_aniso_label
_atom_site_aniso_U_11
_atom_site_aniso_U_22
_atom_site_aniso_U_33
_atom_site_aniso_U_12
_atom_site_aniso_U_13
_atom_site_aniso_U_23
C1 0.0634(13) 0.0525(13) 0.0676(15) -0.0006(10) -0.0101(11) -0.0180(11)
C2 0.0409(10) 0.0458(11) 0.0473(11) -0.0016(8) -0.0037(8) -0.0086(9)
C3 0.0511(12) 0.0625(14) 0.0687(15) 0.0135(10) -0.0069(10) -0.0117(11)
C4 0.0826(18) 0.0589(15) 0.0865(18) 0.0211(12) -0.0035(13) -0.0233(13)
C5 0.0335(9) 0.0555(12) 0.0349(10) -0.0077(8) 0.0019(7) -0.0050(8)
C6 0.0382(10) 0.0536(12) 0.0379(11) -0.0148(8) -0.0018(8) -0.0046(9)
C7 0.0928(17) 0.0605(14) 0.0413(13) -0.0270(12) -0.0030(11) -0.0057(10)
C8 0.114(2) 0.0689(17) 0.0519(14) -0.0410(14) -0.0205(13) 0.0112(13)
C9 0.0731(16) 0.0569(15) 0.0826(19) -0.0201(11) -0.0242(13) 0.0130(13)
C10 0.0576(14) 0.0537(14) 0.0823(18) -0.0037(10) -0.0003(11) -0.0062(12)
C11 0.0490(12) 0.0623(14) 0.0494(12) -0.0053(9) 0.0026(9) -0.0069(10)
C12 0.0378(11) 0.0611(12) 0.0406(11) -0.0096(8) -0.0041(8) -0.0011(9)
C13 0.0401(11) 0.0722(14) 0.0375(11) -0.0085(9) -0.0079(8) -0.0037(10)
C14 0.0871(19) 0.118(2) 0.0651(17) -0.0422(16) 0.0116(13) -0.0345(16)
C15 0.086(2) 0.187(4) 0.076(2) -0.031(2) -0.0014(16) -0.068(2)
C16 0.078(2) 0.182(4) 0.0451(16) -0.008(2) -0.0085(13) -0.002(2)
C17 0.120(3) 0.116(3) 0.065(2) -0.001(2) 0.0143(17) 0.0269(19)
C18 0.104(2) 0.0780(18) 0.0583(16) -0.0079(14) 0.0130(14) 0.0062(13)
C19 0.0649(14) 0.0479(12) 0.0772(16) -0.0198(10) 0.0078(11) -0.0195(11)
C20 0.0471(11) 0.0500(12) 0.0617(13) -0.0137(8) -0.0027(9) -0.0201(10)
C21 0.0392(10) 0.0445(11) 0.0569(12) -0.0049(8) -0.0053(8) -0.0027(9)
C22 0.0583(13) 0.0475(12) 0.0694(14) -0.0039(9) -0.0121(10) -0.0006(10)
C23 0.0324(9) 0.0438(10) 0.0312(10) -0.0034(7) -0.0008(7) -0.0086(8)
C24 0.0368(9) 0.0380(10) 0.0355(10) -0.0018(7) -0.0026(7) -0.0059(8)
C25 0.0562(12) 0.0446(11) 0.0407(11) -0.0013(8) -0.0034(9) -0.0021(9)
C26 0.0654(14) 0.0361(11) 0.0685(15) -0.0055(9) -0.0002(11) -0.0042(10)
C27 0.0681(14) 0.0443(12) 0.0702(16) -0.0089(9) -0.0114(11) -0.0213(11)
C28 0.0883(16) 0.0527(13) 0.0496(13) -0.0093(11) -0.0188(11) -0.0147(10)
C29 0.0737(14) 0.0408(11) 0.0395(11) -0.0107(9) -0.0117(9) -0.0043(9)
C30 0.0349(10) 0.0597(12) 0.0387(11) -0.0010(8) -0.0053(8) -0.0112(9)
C31 0.0371(11) 0.0869(15) 0.0369(11) 0.0045(9) -0.0049(8) -0.0139(10)
C32 0.0602(14) 0.129(2) 0.0433(14) -0.0190(13) -0.0053(11) -0.0173(13)
C33 0.092(2) 0.142(3) 0.0416(15) -0.0070(18) -0.0130(13) -0.0222(15)
C34 0.075(4) 0.148(8) 0.030(3) 0.011(5) 0.008(2) -0.001(4)
C35 0.056(2) 0.341(12) 0.035(2) -0.024(5) 0.0031(17) 0.025(5)
C36 0.0525(19) 0.244(8) 0.0336(18) -0.045(4) -0.0036(13) 0.004(4)
C34A 0.075(4) 0.148(8) 0.030(3) 0.011(5) 0.008(2) -0.001(4)
C35A 0.056(2) 0.341(12) 0.035(2) -0.024(5) 0.0031(17) 0.025(5)
C36A 0.0525(19) 0.244(8) 0.0336(18) -0.045(4) -0.0036(13) 0.004(4)
N1 0.0375(8) 0.0483(9) 0.0431(9) -0.0001(6) 0.0002(6) -0.0089(7)
N2 0.0311(9) 0.0633(11) 0.0344(9) -0.0083(7) 0.0000(7) -0.0039(7)
N3 0.0358(8) 0.0381(8) 0.0388(8) -0.0082(6) -0.0018(6) -0.0098(6)
N4 0.0307(8) 0.0575(10) 0.0313(8) -0.0034(7) -0.0017(6) -0.0088(7)
O1 0.0799(11) 0.0464(9) 0.0908(12) 0.0007(7) -0.0088(9) -0.0186(8)
O2 0.0414(9) 0.184(2) 0.0517(10) -0.0374(10) -0.0043(7) -0.0024(11)
O3 0.0682(10) 0.0396(8) 0.0784(11) -0.0026(6) -0.0007(8) -0.0117(7)
O4 0.0316(8) 0.1312(14) 0.0459(8) -0.0037(7) -0.0032(6) -0.0174(9)

loop_
_atom_type_symbol
_atom_type_description
_atom_type_scat_dispersion_real
_atom_type_scat_dispersion_imag
_atom_type_scat_source
C C 0.0033 0.0016 'International Tables Vol C Tables 4.2.6.8 and 6.1.1.4'
H H 0.0000 0.0000 'International Tables Vol C Tables 4.2.6.8 and 6.1.1.4'
N N 0.0061 0.0033 'International Tables Vol C Tables 4.2.6.8 and 6.1.1.4'
O O 0.0106 0.0060 'International Tables Vol C Tables 4.2.6.8 and 6.1.1.4'

loop_
_geom_angle_atom_site_label_1
_geom_angle_atom_site_label_2
_geom_angle_atom_site_label_3
_geom_angle_site_symmetry_1
_geom_angle_site_symmetry_3
_geom_angle
_geom_angle_publ_flag
O1 C1 C2 . . 111.83(17) ?
O1 C1 H1A . . 109.3 ?
C2 C1 H1A . . 109.3 ?
O1 C1 H1B . . 109.3 ?
C2 C1 H1B . . 109.3 ?
H1A C1 H1B . . 107.9 ?
N1 C2 C1 . . 109.40(15) ?
N1 C2 H2A . . 109.8 ?
C1 C2 H2A . . 109.8 ?
N1 C2 H2B . . 109.8 ?
C1 C2 H2B . . 109.8 ?
H2A C2 H2B . . 108.2 ?
N1 C3 C4 . . 109.16(17) ?
N1 C3 H3A . . 109.8 ?
C4 C3 H3A . . 109.8 ?
N1 C3 H3B . . 109.8 ?
C4 C3 H3B . . 109.8 ?
H3A C3 H3B . . 108.3 ?
O1 C4 C3 . . 111.84(17) ?
O1 C4 H4A . . 109.2 ?
C3 C4 H4A . . 109.2 ?
O1 C4 H4B . . 109.2 ?
C3 C4 H4B . . 109.2 ?
H4A C4 H4B . . 107.9 ?
N1 C5 N2 . . 114.34(14) ?
N1 C5 C6 . . 111.81(14) ?
N2 C5 C6 . . 112.37(15) ?
N1 C5 H5 . . 105.8 ?
N2 C5 H5 . . 105.8 ?
C6 C5 H5 . . 105.8 ?
C11 C6 C7 . . 117.72(19) ?
C11 C6 C5 . . 123.12(16) ?
C7 C6 C5 . . 119.05(17) ?
C8 C7 C6 . . 121.2(2) ?
C8 C7 H7 . . 119.4 ?
C6 C7 H7 . . 119.4 ?
C9 C8 C7 . . 120.2(2) ?
C9 C8 H8 . . 119.9 ?
C7 C8 H8 . . 119.9 ?
C8 C9 C10 . . 119.6(2) ?
C8 C9 H9 . . 120.2 ?
C10 C9 H9 . . 120.2 ?
C9 C10 C11 . . 120.5(2) ?
C9 C10 H10 . . 119.8 ?
C11 C10 H10 . . 119.8 ?
C6 C11 C10 . . 120.8(2) ?
C6 C11 H11 . . 119.6 ?
C10 C11 H11 . . 119.6 ?
O2 C12 N2 . . 121.92(17) ?
O2 C12 C13 . . 120.76(16) ?
N2 C12 C13 . . 117.31(16) ?
C14 C13 C18 . . 119.0(2) ?
C14 C13 C12 . . 120.5(2) ?
C18 C13 C12 . . 120.4(2) ?
C13 C14 C15 . . 120.1(3) ?
C13 C14 H14 . . 120.0 ?
C15 C14 H14 . . 120.0 ?
C16 C15 C14 . . 119.1(3) ?
C16 C15 H15 . . 120.4 ?
C14 C15 H15 . . 120.4 ?
C17 C16 C15 . . 120.6(3) ?
C17 C16 H16 . . 119.7 ?
C15 C16 H16 . . 119.7 ?
C16 C17 C18 . . 120.3(3) ?
C16 C17 H17 . . 119.9 ?
C18 C17 H17 . . 119.9 ?
C13 C18 C17 . . 120.9(3) ?
C13 C18 H18 . . 119.5 ?
C17 C18 H18 . . 119.5 ?
O3 C19 C20 . . 111.83(16) ?
O3 C19 H19A . . 109.2 ?
C20 C19 H19A . . 109.2 ?
O3 C19 H19B . . 109.2 ?
C20 C19 H19B . . 109.2 ?
H19A C19 H19B . . 107.9 ?
N3 C20 C19 . . 109.53(16) ?
N3 C20 H20A . . 109.8 ?
C19 C20 H20A . . 109.8 ?
N3 C20 H20B . . 109.8 ?
C19 C20 H20B . . 109.8 ?
H20A C20 H20B . . 108.2 ?
N3 C21 C22 . . 109.04(15) ?
N3 C21 H21A . . 109.9 ?
C22 C21 H21A . . 109.9 ?
N3 C21 H21B . . 109.9 ?
C22 C21 H21B . . 109.9 ?
H21A C21 H21B . . 108.3 ?
O3 C22 C21 . . 111.62(16) ?
O3 C22 H22A . . 109.3 ?
C21 C22 H22A . . 109.3 ?
O3 C22 H22B . . 109.3 ?
C21 C22 H22B . . 109.3 ?
H22A C22 H22B . . 108.0 ?
N3 C23 N4 . . 114.37(13) ?
N3 C23 C24 . . 111.98(13) ?
N4 C23 C24 . . 112.06(14) ?
N3 C23 H23 . . 105.9 ?
N4 C23 H23 . . 105.9 ?
C24 C23 H23 . . 105.9 ?
C25 C24 C29 . . 117.87(16) ?
C25 C24 C23 . . 121.25(15) ?
C29 C24 C23 . . 120.65(15) ?
C26 C25 C24 . . 120.91(18) ?
C26 C25 H25 . . 119.5 ?
C24 C25 H25 . . 119.5 ?
C27 C26 C25 . . 120.60(19) ?
C27 C26 H26 . . 119.7 ?
C25 C26 H26 . . 119.7 ?
C26 C27 C28 . . 119.35(19) ?
C26 C27 H27 . . 120.3 ?
C28 C27 H27 . . 120.3 ?
C27 C28 C29 . . 120.38(19) ?
C27 C28 H28 . . 119.8 ?
C29 C28 H28 . . 119.8 ?
C28 C29 C24 . . 120.88(18) ?
C28 C29 H29 . . 119.6 ?
C24 C29 H29 . . 119.6 ?
O4 C30 N4 . . 121.70(16) ?
O4 C30 C31 . . 120.55(15) ?
N4 C30 C31 . . 117.75(15) ?
C32 C31 C36 . . 109.8(4) ?
C32 C31 C36A . . 115.7(2) ?
C36 C31 C36A . . 47.6(5) ?
C32 C31 C30 . . 120.02(18) ?
C36 C31 C30 . . 119.3(4) ?
C36A C31 C30 . . 122.4(2) ?
C31 C32 C33 . . 122.3(2) ?
C31 C32 H32 . . 118.8 ?
C33 C32 H32 . . 118.8 ?
C34 C33 C32 . . 118.1(10) ?
C34 C33 C34A . . 25.3(11) ?
C32 C33 C34A . . 121.5(4) ?
C34 C33 H33 . . 121.0 ?
C32 C33 H33 . . 121.0 ?
C34A C33 H33 . . 111.7 ?
C33 C34 C35 . . 123.9(17) ?
C33 C34 H34 . . 118.1 ?
C35 C34 H34 . . 118.1 ?
C36 C35 C34 . . 117.6(13) ?
C36 C35 H35 . . 121.2 ?
C34 C35 H35 . . 121.2 ?
C35 C36 C31 . . 118.8(10) ?
C35 C36 H36 . . 120.6 ?
C31 C36 H36 . . 120.6 ?
C35A C34A C33 . . 117.0(6) ?
C35A C34A H34A . . 121.5 ?
C33 C34A H34A . . 121.5 ?
C34A C35A C36A . . 121.2(5) ?
C34A C35A H35A . . 119.4 ?
C36A C35A H35A . . 119.4 ?
C35A C36A C31 . . 120.1(4) ?
C35A C36A H36A . . 119.9 ?
C31 C36A H36A . . 119.9 ?
C5 N1 C2 . . 116.27(13) ?
C5 N1 C3 . . 113.02(14) ?
C2 N1 C3 . . 109.35(15) ?
C12 N2 C5 . . 121.87(15) ?
C12 N2 H2 . . 118.1(13) ?
C5 N2 H2 . . 118.9(13) ?
C23 N3 C20 . . 112.69(13) ?
C23 N3 C21 . . 115.67(13) ?
C20 N3 C21 . . 109.49(14) ?
C30 N4 C23 . . 121.95(15) ?
C30 N4 H4 . . 119.0(12) ?
C23 N4 H4 . . 119.0(12) ?
C4 O1 C1 . . 109.36(17) ?
C22 O3 C19 . . 109.97(14) ?

loop_
_geom_bond_atom_site_label_1
_geom_bond_atom_site_label_2
_geom_bond_site_symmetry_2
_geom_bond_distance
_geom_bond_publ_flag
C1 O1 . 1.416(2) ?
C1 C2 . 1.508(3) ?
C1 H1A . 0.9700 ?
C1 H1B . 0.9700 ?
C2 N1 . 1.459(2) ?
C2 H2A . 0.9700 ?
C2 H2B . 0.9700 ?
C3 N1 . 1.460(2) ?
C3 C4 . 1.502(3) ?
C3 H3A . 0.9700 ?
C3 H3B . 0.9700 ?
C4 O1 . 1.416(3) ?
C4 H4A . 0.9700 ?
C4 H4B . 0.9700 ?
C5 N1 . 1.448(2) ?
C5 N2 . 1.460(2) ?
C5 C6 . 1.524(3) ?
C5 H5 . 0.9800 ?
C6 C11 . 1.375(3) ?
C6 C7 . 1.385(3) ?
C7 C8 . 1.374(3) ?
C7 H7 . 0.9300 ?
C8 C9 . 1.362(4) ?
C8 H8 . 0.9300 ?
C9 C10 . 1.363(3) ?
C9 H9 . 0.9300 ?
C10 C11 . 1.381(3) ?
C10 H10 . 0.9300 ?
C11 H11 . 0.9300 ?
C12 O2 . 1.219(2) ?
C12 N2 . 1.330(2) ?
C12 C13 . 1.492(3) ?
C13 C14 . 1.357(3) ?
C13 C18 . 1.369(3) ?
C14 C15 . 1.408(4) ?
C14 H14 . 0.9300 ?
C15 C16 . 1.370(5) ?
C15 H15 . 0.9300 ?
C16 C17 . 1.334(4) ?
C16 H16 . 0.9300 ?
C17 C18 . 1.379(4) ?
C17 H17 . 0.9300 ?
C18 H18 . 0.9300 ?
C19 O3 . 1.422(2) ?
C19 C20 . 1.500(3) ?
C19 H19A . 0.9700 ?
C19 H19B . 0.9700 ?
C20 N3 . 1.454(2) ?
C20 H20A . 0.9700 ?
C20 H20B . 0.9700 ?
C21 N3 . 1.455(2) ?
C21 C22 . 1.506(3) ?
C21 H21A . 0.9700 ?
C21 H21B . 0.9700 ?
C22 O3 . 1.420(2) ?
C22 H22A . 0.9700 ?
C22 H22B . 0.9700 ?
C23 N3 . 1.452(2) ?
C23 N4 . 1.461(2) ?
C23 C24 . 1.520(2) ?
C23 H23 . 0.9800 ?
C24 C25 . 1.381(2) ?
C24 C29 . 1.385(2) ?
C25 C26 . 1.378(3) ?
C25 H25 . 0.9300 ?
C26 C27 . 1.368(3) ?
C26 H26 . 0.9300 ?
C27 C28 . 1.368(3) ?
C27 H27 . 0.9300 ?
C28 C29 . 1.381(3) ?
C28 H28 . 0.9300 ?
C29 H29 . 0.9300 ?
C30 O4 . 1.229(2) ?
C30 N4 . 1.339(2) ?
C30 C31 . 1.491(3) ?
C31 C32 . 1.331(3) ?
C31 C36 . 1.376(12) ?
C31 C36A . 1.424(5) ?
C32 C33 . 1.373(3) ?
C32 H32 . 0.9300 ?
C33 C34 . 1.15(2) ?
C33 C34A . 1.392(9) ?
C33 H33 . 0.9300 ?
C34 C35 . 1.37(2) ?
C34 H34 . 0.9300 ?
C35 C36 . 1.334(16) ?
C35 H35 . 0.9300 ?
C36 H36 . 0.9300 ?
C34A C35A . 1.350(11) ?
C34A H34A . 0.9300 ?
C35A C36A . 1.403(7) ?
C35A H35A . 0.9300 ?
C36A H36A . 0.9300 ?
N2 H2 . 0.832(19) ?
N4 H4 . 0.855(19) ?

loop_
_geom_hbond_atom_site_label_D
_geom_hbond_atom_site_label_H
_geom_hbond_atom_site_label_A
_geom_hbond_site_symmetry_A
_geom_hbond_distance_DH
_geom_hbond_distance_HA
_geom_hbond_distance_DA
_geom_hbond_angle_DHA
N4 H4 O2 . 0.85(2) 2.11(2) 2.932(2) 163.5(17)
N2 H2 O4 1_655 0.832(19) 2.10(2) 2.918(2) 166.5(17)

loop_
_geom_torsion_atom_site_label_1
_geom_torsion_atom_site_label_2
_geom_torsion_atom_site_label_3
_geom_torsion_atom_site_label_4
_geom_torsion_site_symmetry_1
_geom_torsion_site_symmetry_2
_geom_torsion_site_symmetry_3
_geom_torsion_site_symmetry_4
_geom_torsion
_geom_torsion_publ_flag
O1 C1 C2 N1 . . . . -58.3(2) ?
N1 C3 C4 O1 . . . . 59.2(2) ?
N1 C5 C6 C11 . . . . -142.89(17) ?
N2 C5 C6 C11 . . . . -12.8(2) ?
N1 C5 C6 C7 . . . . 41.1(2) ?
N2 C5 C6 C7 . . . . 171.26(16) ?
C11 C6 C7 C8 . . . . 0.4(3) ?
C5 C6 C7 C8 . . . . 176.60(19) ?
C6 C7 C8 C9 . . . . -0.7(4) ?
C7 C8 C9 C10 . . . . 0.4(4) ?
C8 C9 C10 C11 . . . . 0.1(3) ?
C7 C6 C11 C10 . . . . 0.1(3) ?
C5 C6 C11 C10 . . . . -175.94(17) ?
C9 C10 C11 C6 . . . . -0.3(3) ?
O2 C12 C13 C14 . . . . -63.2(3) ?
N2 C12 C13 C14 . . . . 116.4(2) ?
O2 C12 C13 C18 . . . . 113.7(3) ?
N2 C12 C13 C18 . . . . -66.6(3) ?
C18 C13 C14 C15 . . . . 0.4(4) ?
C12 C13 C14 C15 . . . . 177.4(2) ?
C13 C14 C15 C16 . . . . -1.9(4) ?
C14 C15 C16 C17 . . . . 2.0(5) ?
C15 C16 C17 C18 . . . . -0.6(5) ?
C14 C13 C18 C17 . . . . 1.0(4) ?
C12 C13 C18 C17 . . . . -176.0(2) ?
C16 C17 C18 C13 . . . . -0.9(4) ?
O3 C19 C20 N3 . . . . -57.9(2) ?
N3 C21 C22 O3 . . . . 58.8(2) ?
N3 C23 C24 C25 . . . . 158.18(15) ?
N4 C23 C24 C25 . . . . 28.1(2) ?
N3 C23 C24 C29 . . . . -27.4(2) ?
N4 C23 C24 C29 . . . . -157.45(16) ?
C29 C24 C25 C26 . . . . -0.6(3) ?
C23 C24 C25 C26 . . . . 173.99(17) ?
C24 C25 C26 C27 . . . . 0.6(3) ?
C25 C26 C27 C28 . . . . 0.1(3) ?
C26 C27 C28 C29 . . . . -0.8(3) ?
C27 C28 C29 C24 . . . . 0.8(3) ?
C25 C24 C29 C28 . . . . -0.1(3) ?
C23 C24 C29 C28 . . . . -174.71(18) ?
O4 C30 C31 C32 . . . . -5.8(3) ?
N4 C30 C31 C32 . . . . 173.7(2) ?
O4 C30 C31 C36 . . . . -146.4(7) ?
N4 C30 C31 C36 . . . . 33.2(7) ?
O4 C30 C31 C36A . . . . 157.7(4) ?
N4 C30 C31 C36A . . . . -22.7(4) ?
C36 C31 C32 C33 . . . . -34.5(7) ?
C36A C31 C32 C33 . . . . 17.0(5) ?
C30 C31 C32 C33 . . . . -178.5(2) ?
C31 C32 C33 C34 . . . . 20.9(12) ?
C31 C32 C33 C34A . . . . -8.1(6) ?
C32 C33 C34 C35 . . . . -3(2) ?
C34A C33 C34 C35 . . . . 102(4) ?
C33 C34 C35 C36 . . . . 3(3) ?
C34 C35 C36 C31 . . . . -19(2) ?
C32 C31 C36 C35 . . . . 32.9(13) ?
C36A C31 C36 C35 . . . . -74.3(12) ?
C30 C31 C36 C35 . . . . 177.1(10) ?
C34 C33 C34A C35A . . . . -94(3) ?
C32 C33 C34A C35A . . . . -4.0(10) ?
C33 C34A C35A C36A . . . . 5.8(12) ?
C34A C35A C36A C31 . . . . 3.5(11) ?
C32 C31 C36A C35A . . . . -14.8(7) ?
C36 C31 C36A C35A . . . . 79.2(9) ?
C30 C31 C36A C35A . . . . -178.9(5) ?
N2 C5 N1 C2 . . . . -65.13(19) ?
C6 C5 N1 C2 . . . . 63.99(19) ?
N2 C5 N1 C3 . . . . 62.6(2) ?
C6 C5 N1 C3 . . . . -168.34(15) ?
C1 C2 N1 C5 . . . . -173.23(15) ?
C1 C2 N1 C3 . . . . 57.3(2) ?
C4 C3 N1 C5 . . . . 171.06(17) ?
C4 C3 N1 C2 . . . . -57.7(2) ?
O2 C12 N2 C5 . . . . -2.3(3) ?
C13 C12 N2 C5 . . . . 178.09(16) ?
N1 C5 N2 C12 . . . . -128.73(18) ?
C6 C5 N2 C12 . . . . 102.44(19) ?
N4 C23 N3 C20 . . . . -66.05(18) ?
C24 C23 N3 C20 . . . . 165.10(14) ?
N4 C23 N3 C21 . . . . 60.98(18) ?
C24 C23 N3 C21 . . . . -67.87(18) ?
C19 C20 N3 C23 . . . . -171.53(15) ?
C19 C20 N3 C21 . . . . 58.23(19) ?
C22 C21 N3 C23 . . . . 172.89(15) ?
C22 C21 N3 C20 . . . . -58.5(2) ?
O4 C30 N4 C23 . . . . 2.9(3) ?
C31 C30 N4 C23 . . . . -176.67(16) ?
N3 C23 N4 C30 . . . . 110.43(18) ?
C24 C23 N4 C30 . . . . -120.76(18) ?
C3 C4 O1 C1 . . . . -58.9(2) ?
C2 C1 O1 C4 . . . . 58.3(2) ?
C21 C22 O3 C19 . . . . -57.6(2) ?
C20 C19 O3 C22 . . . . 57.2(2) ?
